data_7131810
loop_
_publ_author_name
'Sharma, Ruchi'
'Jain, Swati'
'Sihag, Naveen'
'Yadav, M. Ramu'

_publ_section_title
;
 Ligand-free Pd-catalyzed double Heck reaction of
 <i>N</i>-(<i>o</i>-bromoaryl)acrylamides with
 &#x3b1;-F/CF<sub>3</sub>-acrylates.
;
_journal_name_full 'Chemical communications (Cambridge, England)'
_journal_paper_doi 10.1039/d3cc01740k
_journal_year 2023
_chemical_formula_moiety 'C15 H15 F2 N O3'
_chemical_formula_sum 'C15 H15 F2 N O3'
_chemical_formula_weight 295.288
_space_group_crystal_system triclinic
_space_group_IT_number 2
_space_group_name_Hall '-P 1'
_space_group_name_H-M_alt 'P -1'
_symmetry_Int_Tables_number 2
_atom_sites_solution_primary iterative
_audit_creation_date 2022-12-14
_audit_creation_method
;
Olex2 1.5
(compiled 2022.04.07 svn.rca3783a0 for OlexSys, GUI svn.r6498)
;
_audit_update_record
;
2022-12-15 deposited with the CCDC.	2023-06-13 downloaded from the CCDC.
;
_cell_angle_alpha 69.658(3)
_cell_angle_beta 71.553(3)
_cell_angle_gamma 84.163(3)
_cell_formula_units_Z 2
_cell_length_a 8.5433(8)
_cell_length_b 9.0498(8)
_cell_length_c 10.3568(10)
_cell_measurement_reflns_used 8576
_cell_measurement_temperature 301(2)
_cell_measurement_theta_max 24.68
_cell_measurement_theta_min 2.20
_cell_volume 712.19(12)
_computing_cell_refinement 'SAINT V8.40B (?, 2016)'
_computing_data_reduction 'SAINT V8.40B (?, 2016)'
_computing_molecular_graphics 'Olex2 1.5 (Dolomanov et al., 2009)'
_computing_publication_material 'Olex2 1.5 (Dolomanov et al., 2009)'
_computing_structure_refinement 'olex2.refine 1.5 (Bourhis et al., 2015)'
_computing_structure_solution 'olex2.solve 1.5 (Bourhis et al., 2015)'
_diffrn_ambient_temperature 301.00
_diffrn_measured_fraction_theta_full 0.9942
_diffrn_measured_fraction_theta_max 0.9913
_diffrn_measurement_device_type 'Bruker APEX-II CCD'
_diffrn_measurement_method '\f and \w scans'
_diffrn_radiation_type 'Mo K\a'
_diffrn_radiation_wavelength 0.71073
_diffrn_reflns_av_R_equivalents 0.0482
_diffrn_reflns_av_unetI/netI 0.0264
_diffrn_reflns_Laue_measured_fraction_full 0.9942
_diffrn_reflns_Laue_measured_fraction_max 0.9913
_diffrn_reflns_limit_h_max 10
_diffrn_reflns_limit_h_min -10
_diffrn_reflns_limit_k_max 10
_diffrn_reflns_limit_k_min -10
_diffrn_reflns_limit_l_max 12
_diffrn_reflns_limit_l_min -12
_diffrn_reflns_number 20812
_diffrn_reflns_point_group_measured_fraction_full 0.9942
_diffrn_reflns_point_group_measured_fraction_max 0.9913
_diffrn_reflns_theta_full 25.2417
_diffrn_reflns_theta_max 25.48
_diffrn_reflns_theta_min 2.20
_diffrn_source_current 1.0
_diffrn_source_power 0.05
_diffrn_source_voltage 50.0
_diffrn_standards_number 0
_exptl_absorpt_coefficient_mu 0.113
_exptl_absorpt_correction_T_max 0.7452
_exptl_absorpt_correction_T_min 0.6773
_exptl_absorpt_correction_type none
_exptl_absorpt_process_details
;
SADABS-2016/2 (Bruker,2016/2) was used for absorption correction.
wR2(int) was 0.1135 before and 0.0724 after correction.
The Ratio of minimum to maximum transmission is 0.9089.
The \l/2 correction factor is Not present.
;
_exptl_crystal_colour colorless
_exptl_crystal_colour_primary colorless
_exptl_crystal_density_diffrn 1.377
_exptl_crystal_description block
_exptl_crystal_F_000 308.258
_exptl_crystal_size_max 0.42
_exptl_crystal_size_mid 0.23
_exptl_crystal_size_min 0.17
_refine_diff_density_max 0.3784
_refine_diff_density_min -0.3271
_refine_diff_density_rms 0.0873
_refine_ls_d_res_high 0.8260
_refine_ls_d_res_low 9.2595
_refine_ls_goodness_of_fit_ref 1.0464
_refine_ls_hydrogen_treatment constr
_refine_ls_matrix_type full
_refine_ls_number_constraints 23
_refine_ls_number_parameters 193
_refine_ls_number_reflns 2631
_refine_ls_number_restraints 0
_refine_ls_restrained_S_all 1.0464
_refine_ls_R_factor_all 0.0888
_refine_ls_R_factor_gt 0.0798
_refine_ls_shift/su_max 0.0009
_refine_ls_shift/su_mean 0.0000
_refine_ls_structure_factor_coef Fsqd
_refine_ls_weighting_details 'w=1/[\s^2^(Fo^2^)+(0.1218P)^2^+1.2544P] where P=(Fo^2^+2Fc^2^)/3'
_refine_ls_weighting_scheme calc
_refine_ls_wR_factor_gt 0.2622
_refine_ls_wR_factor_ref 0.2684
_reflns_Friedel_coverage 0.0
_reflns_limit_h_max 10
_reflns_limit_h_min -9
_reflns_limit_k_max 10
_reflns_limit_k_min -10
_reflns_limit_l_max 12
_reflns_limit_l_min 0
_reflns_number_gt 2203
_reflns_number_total 2631
_reflns_threshold_expression I>=2u(I)
_cod_data_source_file d3cc01740k2.cif
_cod_data_source_block rs297_4_0m_a
_cod_database_code 7131810
_olex2_refinement_description
;
1. Fixed Uiso
 At 1.2 times of:
  All C(H) groups, All C(H,H) groups
 At 1.5 times of:
  All C(H,H,H) groups
2.a Secondary CH2 refined with riding coordinates:
 C11(H11a,H11b)
2.b Aromatic/amide H refined with riding coordinates:
 C2(H2), C4(H4), C5(H5), C12(H12)
2.c Idealised Me refined as rotating group:
 C9(H9a,H9b,H9c), C10(H10a,H10b,H10c), C15(H15a,H15b,H15c)
;
_olex2_submission_special_instructions 'No special instructions were received'

loop_
_space_group_symop_id
_space_group_symop_operation_xyz
1 x,y,z
2 -x,-y,-z

loop_
_atom_site_label
_atom_site_type_symbol
_atom_site_fract_x
_atom_site_fract_y
_atom_site_fract_z
_atom_site_U_iso_or_equiv
_atom_site_adp_type
_atom_site_occupancy
_atom_site_refinement_flags_posn
F1 F 1.0216(3) 0.3524(3) 0.2783(4) 0.0886(10) Uani 1.000000 .
F3 F 0.8301(4) 1.1824(3) 0.0624(3) 0.0769(9) Uani 1.000000 .
O1 O 0.4236(4) 0.4484(4) 0.2637(5) 0.0831(12) Uani 1.000000 .
O2 O 0.7334(4) 0.0455(3) 0.4457(4) 0.0634(8) Uani 1.000000 .
O3 O 1.0051(4) 0.0428(4) 0.3360(4) 0.0805(11) Uani 1.000000 .
N1 N 0.3793(4) 0.7075(4) 0.2457(4) 0.0550(9) Uani 1.000000 .
C1 C 0.6425(5) 0.8029(4) 0.1641(4) 0.0497(9) Uani 1.000000 .
C2 C 0.7631(5) 0.9173(5) 0.1153(5) 0.0551(10) Uani 1.000000 .
H2 H 0.8746(5) 0.8933(5) 0.0882(5) 0.0661(12) Uiso 1.000000 R
C3 C 0.7118(5) 1.0673(5) 0.1086(5) 0.0549(10) Uani 1.000000 .
C4 C 0.5499(6) 1.1093(5) 0.1481(5) 0.0593(11) Uani 1.000000 .
H4 H 0.5217(6) 1.2125(5) 0.1437(5) 0.0711(13) Uiso 1.000000 R
C5 C 0.4274(5) 0.9948(5) 0.1952(5) 0.0569(10) Uani 1.000000 .
H5 H 0.3161(5) 1.0202(5) 0.2204(5) 0.0683(12) Uiso 1.000000 R
C6 C 0.4770(5) 0.8431(4) 0.2030(4) 0.0479(9) Uani 1.000000 .
C7 C 0.4750(5) 0.5803(5) 0.2358(5) 0.0579(10) Uani 1.000000 .
C8 C 0.6574(5) 0.6281(5) 0.1874(5) 0.0542(10) Uani 1.000000 .
C9 C 0.2006(5) 0.7039(6) 0.2861(6) 0.0683(13) Uani 1.000000 .
H9a H 0.1620(6) 0.5967(7) 0.333(4) 0.1025(19) Uiso 1.000000 GR
H9b H 0.1555(5) 0.763(4) 0.350(3) 0.1025(19) Uiso 1.000000 GR
H9c H 0.1659(5) 0.750(4) 0.2010(7) 0.1025(19) Uiso 1.000000 GR
C10 C 0.7542(6) 0.5913(6) 0.0492(5) 0.0684(13) Uani 1.000000 .
H10a H 0.746(4) 0.4806(9) 0.0666(13) 0.1027(19) Uiso 1.000000 GR
H10b H 0.709(3) 0.650(3) -0.0274(12) 0.1027(19) Uiso 1.000000 GR
H10c H 0.8680(11) 0.621(4) 0.022(2) 0.1027(19) Uiso 1.000000 GR
C11 C 0.7346(6) 0.5458(5) 0.3112(5) 0.0612(11) Uani 1.000000 .
H11a H 0.8463(6) 0.5851(5) 0.2817(5) 0.0734(14) Uiso 1.000000 R
H11b H 0.6719(6) 0.5738(5) 0.3953(5) 0.0734(14) Uiso 1.000000 R
C12 C 0.7387(5) 0.3696(5) 0.3527(5) 0.0569(10) Uani 1.000000 .
H12 H 0.6379(5) 0.3163(5) 0.3940(5) 0.0683(12) Uiso 1.000000 R
C13 C 0.8717(5) 0.2845(5) 0.3357(4) 0.0525(10) Uani 1.000000 .
C14 C 0.8806(5) 0.1116(5) 0.3703(5) 0.0539(10) Uani 1.000000 .
C15 C 0.7231(7) -0.1235(5) 0.4904(6) 0.0767(14) Uani 1.000000 .
H15a H 0.6098(9) -0.1551(6) 0.519(4) 0.115(2) Uiso 1.000000 GR
H15b H 0.786(4) -0.1583(7) 0.4116(15) 0.115(2) Uiso 1.000000 GR
H15c H 0.766(5) -0.1698(5) 0.571(3) 0.115(2) Uiso 1.000000 GR

loop_
_atom_site_aniso_label
_atom_site_aniso_U_11
_atom_site_aniso_U_22
_atom_site_aniso_U_33
_atom_site_aniso_U_12
_atom_site_aniso_U_13
_atom_site_aniso_U_23
F1 0.0495(15) 0.0663(18) 0.129(3) -0.0048(13) -0.0110(16) -0.0207(17)
F3 0.0778(18) 0.0492(15) 0.100(2) -0.0117(13) -0.0231(16) -0.0205(14)
O1 0.064(2) 0.0482(18) 0.139(3) -0.0026(15) -0.039(2) -0.0266(19)
O2 0.0589(18) 0.0430(16) 0.082(2) 0.0032(13) -0.0189(15) -0.0156(14)
O3 0.063(2) 0.064(2) 0.106(3) 0.0212(16) -0.0161(18) -0.0309(19)
N1 0.0414(17) 0.0487(19) 0.071(2) 0.0013(14) -0.0126(15) -0.0186(16)
C1 0.047(2) 0.041(2) 0.059(2) 0.0055(16) -0.0131(17) -0.0180(17)
C2 0.046(2) 0.047(2) 0.067(2) 0.0030(17) -0.0129(18) -0.0160(19)
C3 0.061(2) 0.040(2) 0.061(2) -0.0050(17) -0.0180(19) -0.0118(17)
C4 0.069(3) 0.042(2) 0.067(3) 0.0088(19) -0.021(2) -0.0202(19)
C5 0.053(2) 0.051(2) 0.065(2) 0.0132(18) -0.0145(19) -0.0234(19)
C6 0.047(2) 0.042(2) 0.053(2) 0.0033(16) -0.0125(16) -0.0155(16)
C7 0.052(2) 0.043(2) 0.079(3) 0.0030(17) -0.021(2) -0.0193(19)
C8 0.047(2) 0.041(2) 0.074(3) 0.0056(16) -0.0171(19) -0.0210(19)
C9 0.045(2) 0.076(3) 0.079(3) -0.000(2) -0.018(2) -0.021(2)
C10 0.069(3) 0.058(3) 0.078(3) 0.010(2) -0.016(2) -0.031(2)
C11 0.058(2) 0.042(2) 0.085(3) 0.0034(18) -0.025(2) -0.019(2)
C12 0.051(2) 0.044(2) 0.072(3) 0.0021(17) -0.022(2) -0.0121(19)
C13 0.044(2) 0.049(2) 0.059(2) 0.0003(17) -0.0118(17) -0.0144(18)
C14 0.051(2) 0.052(2) 0.060(2) 0.0108(18) -0.0212(19) -0.0200(19)
C15 0.091(4) 0.047(3) 0.090(4) -0.001(2) -0.030(3) -0.017(2)

loop_
_atom_type_symbol
_atom_type_scat_dispersion_real
_atom_type_scat_dispersion_imag
_atom_type_scat_Cromer_Mann_a1
_atom_type_scat_Cromer_Mann_a2
_atom_type_scat_Cromer_Mann_a3
_atom_type_scat_Cromer_Mann_a4
_atom_type_scat_Cromer_Mann_b1
_atom_type_scat_Cromer_Mann_b2
_atom_type_scat_Cromer_Mann_b3
_atom_type_scat_Cromer_Mann_b4
_atom_type_scat_Cromer_Mann_c
_atom_type_scat_source
_atom_type_scat_dispersion_source
C 0.00347 0.00161 2.31000 1.02000 1.58860 0.86500 20.84390 10.20750 0.56870 51.65120 0.21560 'International Tables Volume C Table 6.1.1.4 (pp. 500-502)' 'Henke, Gullikson and Davis, At. Data and Nucl. Data Tables, 1993, 54, 2'
F 0.01794 0.01033 3.53920 2.64120 1.51700 1.02430 10.28250 4.29440 0.26150 26.14760 0.27760 'International Tables Volume C Table 6.1.1.4 (pp. 500-502)' 'Henke, Gullikson and Davis, At. Data and Nucl. Data Tables, 1993, 54, 2'
H 0.00000 0.00000 0.49300 0.32291 0.14019 0.04081 10.51090 26.12570 3.14236 57.79970 0.00304 'International Tables Volume C Table 6.1.1.4 (pp. 500-502)' 'Henke, Gullikson and Davis, At. Data and Nucl. Data Tables, 1993, 54, 2'
N 0.00653 0.00323 12.21260 3.13220 2.01250 1.16630 0.00570 9.89330 28.99750 0.58260 -11.52900 'International Tables Volume C Table 6.1.1.4 (pp. 500-502)' 'Henke, Gullikson and Davis, At. Data and Nucl. Data Tables, 1993, 54, 2'
O 0.01158 0.00611 3.04850 2.28680 1.54630 0.86700 13.27710 5.70110 0.32390 32.90890 0.25080 'International Tables Volume C Table 6.1.1.4 (pp. 500-502)' 'Henke, Gullikson and Davis, At. Data and Nucl. Data Tables, 1993, 54, 2'

loop_
_geom_angle_atom_site_label_1
_geom_angle_atom_site_label_2
_geom_angle_atom_site_label_3
_geom_angle
_geom_angle_site_symmetry_1
_geom_angle_site_symmetry_3
_geom_angle_publ_flag
C15 O2 C14 117.2(4) . . ?
C7 N1 C6 111.1(3) . . ?
C9 N1 C6 125.3(4) . . ?
C9 N1 C7 123.5(4) . . ?
C6 C1 C2 119.8(4) . . ?
C8 C1 C2 130.5(4) . . ?
C8 C1 C6 109.7(3) . . ?
H2 C2 C1 121.3(2) . . ?
C3 C2 C1 117.4(4) . . ?
C3 C2 H2 121.3(3) . . ?
C2 C3 F3 118.2(4) . . ?
C4 C3 F3 117.9(4) . . ?
C4 C3 C2 123.9(4) . . ?
H4 C4 C3 120.5(2) . . ?
C5 C4 C3 119.0(4) . . ?
C5 C4 H4 120.5(2) . . ?
H5 C5 C4 121.1(2) . . ?
C6 C5 C4 117.7(4) . . ?
C6 C5 H5 121.1(2) . . ?
C1 C6 N1 108.9(3) . . ?
C5 C6 N1 128.9(4) . . ?
C5 C6 C1 122.2(4) . . ?
N1 C7 O1 125.2(4) . . ?
C8 C7 O1 125.6(4) . . ?
C8 C7 N1 109.2(3) . . ?
C7 C8 C1 100.9(3) . . ?
C10 C8 C1 113.1(4) . . ?
C10 C8 C7 111.1(4) . . ?
C11 C8 C1 109.7(3) . . ?
C11 C8 C7 110.2(4) . . ?
C11 C8 C10 111.3(4) . . ?
H9a C9 N1 109.5 . . ?
H9b C9 N1 109.5 . . ?
H9b C9 H9a 109.5 . . ?
H9c C9 N1 109.5 . . ?
H9c C9 H9a 109.5 . . ?
H9c C9 H9b 109.5 . . ?
H10a C10 C8 109.5 . . ?
H10b C10 C8 109.5 . . ?
H10b C10 H10a 109.5 . . ?
H10c C10 C8 109.5 . . ?
H10c C10 H10a 109.5 . . ?
H10c C10 H10b 109.5 . . ?
H11a C11 C8 108.8(2) . . ?
H11b C11 C8 108.8(2) . . ?
H11b C11 H11a 107.7 . . ?
C12 C11 C8 113.7(4) . . ?
C12 C11 H11a 108.8(2) . . ?
C12 C11 H11b 108.8(3) . . ?
H12 C12 C11 117.2(2) . . ?
C13 C12 C11 125.6(4) . . ?
C13 C12 H12 117.2(3) . . ?
C12 C13 F1 120.8(4) . . ?
C14 C13 F1 112.1(3) . . ?
C14 C13 C12 127.2(4) . . ?
O3 C14 O2 125.5(4) . . ?
C13 C14 O2 110.7(3) . . ?
C13 C14 O3 123.8(4) . . ?
H15a C15 O2 109.5 . . ?
H15b C15 O2 109.5 . . ?
H15b C15 H15a 109.5 . . ?
H15c C15 O2 109.5 . . ?
H15c C15 H15a 109.5 . . ?
H15c C15 H15b 109.5 . . ?

loop_
_geom_bond_atom_site_label_1
_geom_bond_atom_site_label_2
_geom_bond_distance
_geom_bond_site_symmetry_2
_geom_bond_publ_flag
F1 C13 1.340(5) . ?
F3 C3 1.377(5) . ?
O1 C7 1.220(5) . ?
O2 C14 1.325(5) . ?
O2 C15 1.439(5) . ?
O3 C14 1.194(5) . ?
N1 C6 1.413(5) . ?
N1 C7 1.357(5) . ?
N1 C9 1.451(5) . ?
C1 C2 1.383(5) . ?
C1 C6 1.389(5) . ?
C1 C8 1.513(5) . ?
C2 H2 0.9300 . ?
C2 C3 1.368(6) . ?
C3 C4 1.367(6) . ?
C4 H4 0.9300 . ?
C4 C5 1.397(6) . ?
C5 H5 0.9300 . ?
C5 C6 1.378(5) . ?
C7 C8 1.535(6) . ?
C8 C10 1.539(6) . ?
C8 C11 1.551(6) . ?
C9 H9a 0.9600 . ?
C9 H9b 0.9600 . ?
C9 H9c 0.9600 . ?
C10 H10a 0.9600 . ?
C10 H10b 0.9600 . ?
C10 H10c 0.9600 . ?
C11 H11a 0.9700 . ?
C11 H11b 0.9700 . ?
C11 C12 1.500(6) . ?
C12 H12 0.9300 . ?
C12 C13 1.305(6) . ?
C13 C14 1.478(6) . ?
C15 H15a 0.9600 . ?
C15 H15b 0.9600 . ?
C15 H15c 0.9600 . ?

loop_
_geom_torsion_atom_site_label_1
_geom_torsion_atom_site_label_2
_geom_torsion_atom_site_label_3
_geom_torsion_atom_site_label_4
_geom_torsion
_geom_torsion_site_symmetry_1
_geom_torsion_site_symmetry_2
_geom_torsion_site_symmetry_3
_geom_torsion_site_symmetry_4
_geom_torsion_publ_flag
F1 C13 C12 C11 0.7(5) . . . . ?
F1 C13 C14 O2 170.8(4) . . . . ?
F1 C13 C14 O3 -8.1(5) . . . . ?
F3 C3 C2 C1 179.0(4) . . . . ?
F3 C3 C4 C5 179.9(4) . . . . ?
O1 C7 N1 C6 -178.8(5) . . . . ?
O1 C7 N1 C9 -2.6(6) . . . . ?
O1 C7 C8 C1 177.7(5) . . . . ?
O1 C7 C8 C10 57.6(6) . . . . ?
O1 C7 C8 C11 -66.3(5) . . . . ?
O2 C14 C13 C12 -10.7(5) . . . . ?
O3 C14 C13 C12 170.4(5) . . . . ?
N1 C6 C1 C2 178.8(3) . . . . ?
N1 C6 C1 C8 -2.3(4) . . . . ?
N1 C6 C5 C4 -179.5(5) . . . . ?
N1 C7 C8 C1 -3.6(4) . . . . ?
N1 C7 C8 C10 -123.7(4) . . . . ?
N1 C7 C8 C11 112.3(4) . . . . ?
C1 C2 C3 C4 0.6(5) . . . . ?
C1 C6 C5 C4 -0.9(5) . . . . ?
C1 C8 C11 C12 174.2(3) . . . . ?
C2 C3 C4 C5 -1.6(5) . . . . ?
C3 C4 C5 C6 1.7(5) . . . . ?
C7 C8 C11 C12 63.8(4) . . . . ?
C8 C11 C12 C13 114.0(4) . . . . ?
C11 C12 C13 C14 -177.6(4) . . . . ?
